data_7720597
loop_
_publ_author_name
'Kopp, Richard O.'
'Coles, Nathan T.'
'Ernst, Moritz J.'
'Weber, Manuela'
'Ward, Benjamin D.'
'M&#xfc;ller, Christian'

_publ_section_title
;
 Janus-faced coordination chemistry of pyridyl-functionalized phosphinines
 with Cu(I) and Au(I).
;
_journal_issue 15
_journal_name_full 'Dalton transactions (Cambridge, England : 2003)'
_journal_page_first 5908
_journal_page_last 5919
_journal_paper_doi 10.1039/d6dt00083e
_journal_volume 55
_journal_year 2026
_chemical_formula_moiety 'C25 H37 Au Cl N2 P Si2, 2(F6 P), 2(C H2 Cl2)'
_chemical_formula_sum 'C27 H41 Au Cl5 F12 N2 P3 Si2'
_chemical_formula_weight 1144.92
_space_group_crystal_system orthorhombic
_space_group_IT_number 62
_space_group_name_Hall '-P 2ac 2n'
_space_group_name_H-M_alt 'P n m a'
_atom_sites_solution_hydrogens geom
_atom_sites_solution_primary dual
_audit_creation_date 2025-11-13
_audit_creation_method
;
Olex2 1.5
(compiled 2025.07.13 svn.rb7424aed for OlexSys, GUI svn.r7314)
;
_audit_update_record
;
2025-11-14 deposited with the CCDC.	2026-03-02 downloaded from the CCDC.
;
_cell_angle_alpha 90
_cell_angle_beta 90
_cell_angle_gamma 90
_cell_formula_units_Z 4
_cell_length_a 9.1844(4)
_cell_length_b 13.2583(5)
_cell_length_c 34.4803(14)
_cell_measurement_reflns_used 9889
_cell_measurement_temperature 132.00
_cell_measurement_theta_max 27.10
_cell_measurement_theta_min 2.36
_cell_volume 4198.6(3)
_computing_molecular_graphics 'Olex2 1.5 (Dolomanov et al., 2009)'
_computing_publication_material 'Olex2 1.5 (Dolomanov et al., 2009)'
_computing_structure_refinement 'SHELXL 2018/3 (Sheldrick, 2015)'
_computing_structure_solution 'SHELXT 2018/2 (Sheldrick, 2018)'
_diffrn_ambient_temperature 132.00
_diffrn_measured_fraction_theta_full 0.999
_diffrn_measured_fraction_theta_max 0.999
_diffrn_measurement_device_type 'Bruker APEX-II CCD'
_diffrn_measurement_method '\f and \w scans'
_diffrn_radiation_type MoK\a
_diffrn_radiation_wavelength 0.71073
_diffrn_reflns_av_R_equivalents 0.0352
_diffrn_reflns_av_unetI/netI 0.0138
_diffrn_reflns_Laue_measured_fraction_full 0.999
_diffrn_reflns_Laue_measured_fraction_max 0.999
_diffrn_reflns_limit_h_max 11
_diffrn_reflns_limit_h_min -11
_diffrn_reflns_limit_k_max 16
_diffrn_reflns_limit_k_min -16
_diffrn_reflns_limit_l_max 42
_diffrn_reflns_limit_l_min -43
_diffrn_reflns_number 74076
_diffrn_reflns_point_group_measured_fraction_full 0.999
_diffrn_reflns_point_group_measured_fraction_max 0.999
_diffrn_reflns_theta_full 25.242
_diffrn_reflns_theta_max 26.408
_diffrn_reflns_theta_min 2.295
_exptl_absorpt_coefficient_mu 4.071
_exptl_absorpt_correction_T_max 1.0000
_exptl_absorpt_correction_T_min 0.4595
_exptl_absorpt_correction_type numerical
_exptl_absorpt_process_details
;
SADABS-2016/2 (Bruker,2016/2) was used for absorption correction.
wR2(int) was 0.0871 before and 0.0539 after correction.
The Ratio of minimum to maximum transmission is 0.4595.
The \l/2 correction factor is Not present.
;
_exptl_crystal_colour yellow
_exptl_crystal_colour_primary yellow
_exptl_crystal_density_diffrn 1.811
_exptl_crystal_description block
_exptl_crystal_F_000 2248
_exptl_crystal_size_max 0.259
_exptl_crystal_size_mid 0.245
_exptl_crystal_size_min 0.142
_refine_diff_density_max 1.699
_refine_diff_density_min -1.326
_refine_diff_density_rms 0.160
_refine_ls_extinction_method none
_refine_ls_goodness_of_fit_ref 1.122
_refine_ls_hydrogen_treatment constr
_refine_ls_matrix_type full
_refine_ls_number_parameters 276
_refine_ls_number_reflns 4498
_refine_ls_number_restraints 90
_refine_ls_restrained_S_all 1.145
_refine_ls_R_factor_all 0.0576
_refine_ls_R_factor_gt 0.0549
_refine_ls_shift/su_max 0.000
_refine_ls_shift/su_mean 0.000
_refine_ls_structure_factor_coef Fsqd
_refine_ls_weighting_details 'w=1/[\s^2^(Fo^2^)+(0.0861P)^2^+23.6503P] where P=(Fo^2^+2Fc^2^)/3'
_refine_ls_weighting_scheme calc
_refine_ls_wR_factor_gt 0.1600
_refine_ls_wR_factor_ref 0.1624
_reflns_Friedel_coverage 0.000
_reflns_number_gt 4228
_reflns_number_total 4498
_reflns_threshold_expression 'I > 2\s(I)'
_cod_data_source_file d6dt00083e3.cif
_cod_data_source_block rok098_mje
_cod_depositor_comments 'Adding full bibliography for 7720594--7720605.cif.'
_cod_original_cell_volume 4198.7(3)
_cod_database_code 7720597
_shelx_shelxl_version_number 2018/3
_shelx_space_group_comment
;
The symmetry employed for this shelxl refinement is uniquely defined
by the following loop, which should always be used as a source of
symmetry information in preference to the above space-group names.
They are only intended as comments.
;
_shelx_estimated_absorpt_t_max 0.596
_shelx_estimated_absorpt_t_min 0.419
_olex2_refinement_description
;
1. Fixed Uiso
 At 1.2 times of:
  All C(H) groups, All C(H,H) groups
 At 1.5 times of:
  All C(H,H,H) groups
2. Restrained distances
 P3-F6 = P3-F7 = P3-F10 = P3-F8
 0.02 with sigma of 1.6
 F10-F9
 0.04 with sigma of 2.24
 F6_$1-F9
 0.04 with sigma of 2.24
 F8-F9
 0.04 with sigma of 2.24
 F6-F9
 0.04 with sigma of 2.24
 Au1-P1 \\sim Au1A-P1
 with sigma of 0.02
 Au1-Cl1 \\sim Au1A-Cl1A
 with sigma of 0.02
 P1-Cl1 \\sim P1-Cl1A
 with sigma of 0.04
3. Uiso/Uaniso restraints and constraints
P3 \\sim F8 \\sim F6 \\sim F10 \\sim F7: within 2A with sigma of 0.02 and sigma
for terminal atoms of 0.04 within 2A
F10 \\sim P3 \\sim F8 \\sim F6 \\sim F6 \\sim F7 \\sim F9: within 2A with sigma
of 0.04 and sigma for terminal atoms of 0.08 within 2A
4. Rigid body (RIGU) restrains
 P3, F8, F6, F10, F7
 with sigma for 1-2 distances of 0.02 and sigma for 1-3 distances of 0.02
 Au1A, Cl1A
 with sigma for 1-2 distances of 0.004 and sigma for 1-3 distances of 0.004
 Au1, Cl1
 with sigma for 1-2 distances of 0.004 and sigma for 1-3 distances of 0.004
 F7, P3, F8, F6, F6, F10, F9
 with sigma for 1-2 distances of 0.004 and sigma for 1-3 distances of 0.004
5. Others
 Sof(Au1A)=Sof(Cl1A)=0.5*(1-FVAR(2))
 Sof(Au1)=Sof(Cl1)=0.5*FVAR(2)
6.a Secondary CH2 refined with riding coordinates:
 C12(H12A,H12B), C15(H15A,H15B), C14(H14A,H14B)
6.b Aromatic/amide H refined with riding coordinates:
 C3(H3), C5(H5), C8(H8), C7(H7), C6(H6)
6.c Idealised Me refined as rotating group:
 C9(H9A,H9B,H9C), C11(H11A,H11B,H11C), C10(H10A,H10B,H10C), C13(H13A,H13B,H13C)
;
_olex2_submission_special_instructions 'No special instructions were received'

loop_
_space_group_symop_operation_xyz
'x, y, z'
'-x+1/2, -y, z+1/2'
'-x, y+1/2, -z'
'x+1/2, -y+1/2, -z+1/2'
'-x, -y, -z'
'x-1/2, y, -z-1/2'
'x, -y-1/2, z'
'-x-1/2, y-1/2, z-1/2'

loop_
_atom_site_label
_atom_site_type_symbol
_atom_site_fract_x
_atom_site_fract_y
_atom_site_fract_z
_atom_site_U_iso_or_equiv
_atom_site_adp_type
_atom_site_occupancy
_atom_site_site_symmetry_order
_atom_site_calc_flag
_atom_site_refinement_flags_posn
_atom_site_refinement_flags_adp
_atom_site_refinement_flags_occupancy
_atom_site_disorder_assembly
_atom_site_disorder_group
Au1 Au 0.0528(7) 0.250000 0.53033(11) 0.0401(6) Uani 0.83(2) 2 d DS T P A 1
P1 P 0.1873(3) 0.250000 0.58336(6) 0.0356(5) Uani 1 2 d DS T P . .
Cl1 Cl -0.0708(11) 0.250000 0.47303(19) 0.0556(19) Uani 0.83(2) 2 d DS T P A 1
Si1 Si 0.1844(2) 0.48305(13) 0.58234(5) 0.0415(4) Uani 1 1 d . . . . .
P2 P -0.1394(3) 0.250000 0.68009(10) 0.0532(7) Uani 1 2 d S T P . .
Cl3 Cl 0.6404(4) 0.6391(3) 0.56208(12) 0.1161(12) Uani 1 1 d . . . . .
Cl2 Cl 0.6145(5) 0.3581(4) 0.55147(11) 0.1373(16) Uani 1 1 d . . . . .
F1 F -0.1389(5) 0.3702(4) 0.68076(16) 0.0657(13) Uani 1 1 d . . . . .
F2 F -0.0894(7) 0.250000 0.7246(2) 0.0665(19) Uani 1 2 d S T P . .
F4 F -0.1882(10) 0.250000 0.6371(2) 0.085(2) Uani 1 2 d S T P . .
F3 F -0.3061(6) 0.250000 0.6940(2) 0.071(2) Uani 1 2 d S T P . .
F5 F 0.0272(8) 0.250000 0.6670(3) 0.075(2) Uani 1 2 d S T P . .
C3 C 0.3821(8) 0.250000 0.6530(2) 0.0275(15) Uani 1 2 d S T P . .
H3 H 0.442522 0.249999 0.675390 0.033 Uiso 1 2 calc R U P . .
N1 N 0.3344(6) 0.4871(4) 0.68314(17) 0.0416(12) Uani 1 1 d . . . . .
C1 C 0.2503(6) 0.3577(4) 0.60540(16) 0.0305(11) Uani 1 1 d . . . . .
C2 C 0.3411(6) 0.3436(4) 0.63781(16) 0.0289(11) Uani 1 1 d . . . . .
C5 C 0.5534(7) 0.4572(5) 0.6503(2) 0.0402(14) Uani 1 1 d . . . . .
H5 H 0.607750 0.418438 0.632209 0.048 Uiso 1 1 calc R U . . .
C4 C 0.4090(6) 0.4326(5) 0.65778(17) 0.0319(12) Uani 1 1 d . . . . .
C8 C 0.3972(9) 0.5698(6) 0.7011(2) 0.0538(18) Uani 1 1 d . . . . .
H8 H 0.340936 0.609360 0.718505 0.065 Uiso 1 1 calc R U . . .
C9 C -0.0186(10) 0.4848(7) 0.5874(3) 0.068(3) Uani 1 1 d . . . . .
H9A H -0.059838 0.425057 0.574781 0.101 Uiso 1 1 calc R U . . .
H9B H -0.057577 0.545746 0.575186 0.101 Uiso 1 1 calc R U . . .
H9C H -0.044578 0.484368 0.615000 0.101 Uiso 1 1 calc R U . . .
C11 C 0.2603(10) 0.5985(5) 0.6054(3) 0.057(2) Uani 1 1 d . . . . .
H11A H 0.228409 0.601954 0.632484 0.085 Uiso 1 1 calc R U . . .
H11B H 0.225508 0.658269 0.591439 0.085 Uiso 1 1 calc R U . . .
H11C H 0.366864 0.596250 0.604391 0.085 Uiso 1 1 calc R U . . .
C7 C 0.5355(8) 0.5947(6) 0.6943(3) 0.0546(19) Uani 1 1 d . . . . .
H7 H 0.577354 0.651431 0.706923 0.066 Uiso 1 1 calc R U . . .
C12 C 0.1825(8) 0.4627(6) 0.6947(2) 0.0485(16) Uani 1 1 d . . . . .
H12A H 0.124548 0.525507 0.696345 0.058 Uiso 1 1 calc R U . . .
H12B H 0.137437 0.418503 0.674941 0.058 Uiso 1 1 calc R U . . .
C6 C 0.6182(8) 0.5376(6) 0.6689(2) 0.0510(17) Uani 1 1 d . . . . .
H6 H 0.717568 0.553447 0.664325 0.061 Uiso 1 1 calc R U . . .
C10 C 0.2416(15) 0.4854(7) 0.5307(2) 0.074(3) Uani 1 1 d . . . . .
H10A H 0.347507 0.493686 0.529151 0.110 Uiso 1 1 calc R U . . .
H10B H 0.193879 0.541757 0.517407 0.110 Uiso 1 1 calc R U . . .
H10C H 0.213685 0.421851 0.518169 0.110 Uiso 1 1 calc R U . . .
C13 C 0.1820(11) 0.4114(9) 0.7326(2) 0.071(3) Uani 1 1 d . . . . .
H13A H 0.238408 0.348809 0.730843 0.106 Uiso 1 1 calc R U . . .
H13B H 0.081559 0.395605 0.740056 0.106 Uiso 1 1 calc R U . . .
H13C H 0.225706 0.455606 0.752206 0.106 Uiso 1 1 calc R U . . .
C15 C 0.710(3) 0.750000 0.5843(6) 0.119(7) Uani 1 2 d S T P . .
H15A H 0.683358 0.749998 0.612144 0.143 Uiso 1 2 calc R U P . .
H15B H 0.817410 0.750001 0.582452 0.143 Uiso 1 2 calc R U P . .
C14 C 0.570(3) 0.250000 0.5246(7) 0.145(12) Uani 1 2 d S T P . .
H14A H 0.625237 0.249999 0.499861 0.174 Uiso 1 2 calc R U P . .
H14B H 0.465151 0.250000 0.518463 0.174 Uiso 1 2 calc R U P . .
P3 P -0.0567(3) 0.750000 0.69590(9) 0.0477(6) Uani 1 2 d DS TU P . .
F8 F -0.2110(10) 0.750000 0.6757(4) 0.104(3) Uani 1 2 d DS TU P . .
F6 F -0.0662(9) 0.8657(5) 0.6984(4) 0.163(4) Uani 1 1 d D U . . .
F10 F 0.0861(14) 0.750000 0.7176(6) 0.179(6) Uani 1 2 d DS TU P . .
F7 F -0.153(2) 0.750000 0.7340(4) 0.167(5) Uani 1 2 d DS TU P . .
Au1A Au 0.0952(17) 0.250000 0.5237(3) 0.0291(15) Uani 0.17(2) 2 d DS T P A 2
Cl1A Cl -0.025(3) 0.250000 0.4659(6) 0.035(5) Uani 0.17(2) 2 d DS T P A 2
F9 F 0.014(2) 0.750000 0.6595(5) 0.261(9) Uani 1 2 d DS TU P . .

loop_
_atom_site_aniso_label
_atom_site_aniso_U_11
_atom_site_aniso_U_22
_atom_site_aniso_U_33
_atom_site_aniso_U_23
_atom_site_aniso_U_13
_atom_site_aniso_U_12
Au1 0.0559(15) 0.0295(3) 0.0349(7) 0.000 -0.0213(8) 0.000
P1 0.0507(13) 0.0240(10) 0.0322(10) 0.000 -0.0193(9) 0.000
Cl1 0.077(5) 0.051(2) 0.039(2) 0.000 -0.030(3) 0.000
Si1 0.0541(11) 0.0259(8) 0.0445(10) 0.0025(7) -0.0159(8) 0.0038(7)
P2 0.0298(12) 0.0549(16) 0.0748(19) 0.000 -0.0020(12) 0.000
Cl3 0.108(2) 0.105(3) 0.136(3) -0.013(2) 0.001(2) -0.003(2)
Cl2 0.150(3) 0.172(5) 0.089(2) -0.022(3) 0.023(2) -0.019(3)
F1 0.045(2) 0.055(3) 0.098(4) 0.000(3) -0.002(2) 0.005(2)
F2 0.041(3) 0.074(5) 0.084(5) 0.000 -0.012(3) 0.000
F4 0.093(6) 0.092(6) 0.069(5) 0.000 -0.002(4) 0.000
F3 0.025(3) 0.097(6) 0.092(5) 0.000 0.000(3) 0.000
F5 0.049(4) 0.055(4) 0.122(7) 0.000 0.026(4) 0.000
C3 0.027(4) 0.025(4) 0.031(4) 0.000 -0.006(3) 0.000
N1 0.041(3) 0.038(3) 0.046(3) -0.009(2) -0.006(2) 0.002(2)
C1 0.037(3) 0.022(2) 0.032(3) -0.002(2) -0.007(2) 0.001(2)
C2 0.030(3) 0.027(3) 0.029(3) -0.002(2) -0.004(2) -0.001(2)
C5 0.038(3) 0.032(3) 0.050(4) -0.007(3) -0.005(3) -0.007(2)
C4 0.034(3) 0.028(3) 0.034(3) -0.001(2) -0.006(2) 0.002(2)
C8 0.058(4) 0.046(4) 0.058(4) -0.019(3) -0.004(4) 0.004(4)
C9 0.057(5) 0.050(5) 0.095(7) 0.006(5) -0.031(5) 0.013(4)
C11 0.076(5) 0.023(3) 0.072(5) -0.001(3) -0.027(4) 0.000(3)
C7 0.056(4) 0.038(4) 0.069(5) -0.013(4) -0.017(4) -0.006(3)
C12 0.041(3) 0.053(4) 0.052(4) -0.008(3) 0.005(3) 0.003(3)
C6 0.043(4) 0.041(4) 0.069(5) -0.007(3) -0.012(3) -0.007(3)
C10 0.135(9) 0.043(4) 0.044(4) 0.005(3) 0.001(5) -0.002(5)
C13 0.073(6) 0.089(7) 0.051(4) -0.006(5) 0.002(4) -0.016(5)
C15 0.128(17) 0.131(18) 0.098(14) 0.000 -0.040(12) 0.000
C14 0.12(2) 0.22(4) 0.095(16) 0.000 -0.020(13) 0.000
P3 0.0425(13) 0.0419(14) 0.0587(16) 0.000 -0.0049(11) 0.000
F8 0.076(5) 0.060(5) 0.177(9) 0.000 -0.046(6) 0.000
F6 0.117(6) 0.054(4) 0.317(12) 0.047(5) -0.079(7) -0.035(3)
F10 0.108(7) 0.132(10) 0.298(15) 0.000 -0.129(9) 0.000
F7 0.209(12) 0.184(13) 0.107(7) 0.000 0.062(8) 0.000
Au1A 0.031(3) 0.0259(12) 0.0302(19) 0.000 -0.0081(19) 0.000
Cl1A 0.035(10) 0.039(8) 0.029(8) 0.000 -0.016(7) 0.000
F9 0.191(12) 0.46(3) 0.135(9) 0.000 0.103(10) 0.000

loop_
_atom_type_symbol
_atom_type_description
_atom_type_scat_dispersion_real
_atom_type_scat_dispersion_imag
_atom_type_scat_source
C C 0.0033 0.0016 'International Tables Vol C Tables 4.2.6.8 and 6.1.1.4'
H H 0.0000 0.0000 'International Tables Vol C Tables 4.2.6.8 and 6.1.1.4'
Au Au -2.0133 8.8022 'International Tables Vol C Tables 4.2.6.8 and 6.1.1.4'
Cl Cl 0.1484 0.1585 'International Tables Vol C Tables 4.2.6.8 and 6.1.1.4'
F F 0.0171 0.0103 'International Tables Vol C Tables 4.2.6.8 and 6.1.1.4'
N N 0.0061 0.0033 'International Tables Vol C Tables 4.2.6.8 and 6.1.1.4'
P P 0.1023 0.0942 'International Tables Vol C Tables 4.2.6.8 and 6.1.1.4'
Si Si 0.0817 0.0704 'International Tables Vol C Tables 4.2.6.8 and 6.1.1.4'

loop_
_geom_angle_atom_site_label_1
_geom_angle_atom_site_label_2
_geom_angle_atom_site_label_3
_geom_angle
_geom_angle_site_symmetry_1
_geom_angle_site_symmetry_3
_geom_angle_publ_flag
P1 Au1 Cl1 175.8(2) . . ?
C1 P1 Au1 123.70(19) . . ?
C1 P1 Au1 123.70(19) 7_565 . ?
C1 P1 C1 112.5(4) 7_565 . ?
C1 P1 Au1A 122.5(2) . . ?
C1 P1 Au1A 122.5(2) 7_565 . ?
C9 Si1 C1 106.4(3) . . ?
C11 Si1 C1 114.4(3) . . ?
C11 Si1 C9 108.8(4) . . ?
C10 Si1 C1 108.6(4) . . ?
C10 Si1 C9 111.8(5) . . ?
C10 Si1 C11 106.9(5) . . ?
F1 P2 F1 178.3(5) 7_565 . ?
F1 P2 F2 89.2(2) . . ?
F1 P2 F2 89.2(2) 7_565 . ?
F1 P2 F3 89.9(2) . . ?
F1 P2 F3 89.9(2) 7_565 . ?
F1 P2 F5 90.1(2) . . ?
F1 P2 F5 90.1(2) 7_565 . ?
F2 P2 F3 89.3(4) . . ?
F4 P2 F1 90.8(2) . 7_565 ?
F4 P2 F1 90.8(2) . . ?
F4 P2 F2 179.9(5) . . ?
F4 P2 F3 90.6(5) . . ?
F4 P2 F5 90.4(5) . . ?
F5 P2 F2 89.8(5) . . ?
F5 P2 F3 179.1(5) . . ?
C2 C3 H3 117.5 . . ?
C2 C3 H3 117.5 7_565 . ?
C2 C3 C2 125.0(7) . 7_565 ?
C4 N1 C8 120.7(6) . . ?
C4 N1 C12 122.9(6) . . ?
C8 N1 C12 116.3(6) . . ?
P1 C1 Si1 115.2(3) . . ?
C2 C1 P1 116.1(4) . . ?
C2 C1 Si1 128.7(4) . . ?
C3 C2 C1 125.2(5) . . ?
C3 C2 C4 114.4(5) . . ?
C1 C2 C4 120.3(5) . . ?
C4 C5 H5 119.8 . . ?
C6 C5 H5 119.8 . . ?
C6 C5 C4 120.5(7) . . ?
N1 C4 C2 121.1(5) . . ?
N1 C4 C5 119.2(6) . . ?
C5 C4 C2 119.7(5) . . ?
N1 C8 H8 119.5 . . ?
C7 C8 N1 121.0(7) . . ?
C7 C8 H8 119.5 . . ?
Si1 C9 H9A 109.5 . . ?
Si1 C9 H9B 109.5 . . ?
Si1 C9 H9C 109.5 . . ?
H9A C9 H9B 109.5 . . ?
H9A C9 H9C 109.5 . . ?
H9B C9 H9C 109.5 . . ?
Si1 C11 H11A 109.5 . . ?
Si1 C11 H11B 109.5 . . ?
Si1 C11 H11C 109.5 . . ?
H11A C11 H11B 109.5 . . ?
H11A C11 H11C 109.5 . . ?
H11B C11 H11C 109.5 . . ?
C8 C7 H7 120.1 . . ?
C8 C7 C6 119.9(7) . . ?
C6 C7 H7 120.1 . . ?
N1 C12 H12A 109.7 . . ?
N1 C12 H12B 109.7 . . ?
H12A C12 H12B 108.2 . . ?
C13 C12 N1 110.0(7) . . ?
C13 C12 H12A 109.7 . . ?
C13 C12 H12B 109.7 . . ?
C5 C6 C7 118.7(7) . . ?
C5 C6 H6 120.6 . . ?
C7 C6 H6 120.6 . . ?
Si1 C10 H10A 109.5 . . ?
Si1 C10 H10B 109.5 . . ?
Si1 C10 H10C 109.5 . . ?
H10A C10 H10B 109.5 . . ?
H10A C10 H10C 109.5 . . ?
H10B C10 H10C 109.5 . . ?
C12 C13 H13A 109.5 . . ?
C12 C13 H13B 109.5 . . ?
C12 C13 H13C 109.5 . . ?
H13A C13 H13B 109.5 . . ?
H13A C13 H13C 109.5 . . ?
H13B C13 H13C 109.5 . . ?
Cl3 C15 Cl3 111.7(10) 7_575 . ?
Cl3 C15 H15A 109.3 7_575 . ?
Cl3 C15 H15A 109.3 . . ?
Cl3 C15 H15B 109.3 7_575 . ?
Cl3 C15 H15B 109.3 . . ?
H15A C15 H15B 107.9 . . ?
Cl2 C14 Cl2 109.6(12) . 7_565 ?
Cl2 C14 H14A 109.8 . . ?
Cl2 C14 H14A 109.8 7_565 . ?
Cl2 C14 H14B 109.8 . . ?
Cl2 C14 H14B 109.8 7_565 . ?
H14A C14 H14B 108.2 . . ?
F8 P3 F7 82.3(8) . . ?
F6 P3 F8 88.5(3) 7_575 . ?
F6 P3 F8 88.5(3) . . ?
F6 P3 F6 170.9(10) 7_575 . ?
F6 P3 F7 85.5(5) . . ?
F6 P3 F7 85.5(5) 7_575 . ?
F10 P3 F8 176.5(10) . . ?
F10 P3 F6 91.3(3) . . ?
F10 P3 F6 91.3(3) . 7_575 ?
F10 P3 F7 94.2(11) . . ?
F9 P3 F8 91.0(11) . . ?
F9 P3 F6 94.3(5) . . ?
F9 P3 F6 94.3(5) . 7_575 ?
F9 P3 F10 92.6(13) . . ?
F9 P3 F7 173.3(13) . . ?
P1 Au1A Cl1A 173.5(8) . . ?

loop_
_geom_bond_atom_site_label_1
_geom_bond_atom_site_label_2
_geom_bond_distance
_geom_bond_site_symmetry_2
_geom_bond_publ_flag
Au1 P1 2.207(2) . ?
Au1 Cl1 2.279(4) . ?
P1 C1 1.718(6) . ?
P1 C1 1.718(6) 7_565 ?
P1 Au1A 2.225(7) . ?
Si1 C1 1.939(6) . ?
Si1 C9 1.873(10) . ?
Si1 C11 1.861(7) . ?
Si1 C10 1.858(8) . ?
P2 F1 1.593(5) 7_565 ?
P2 F1 1.594(5) . ?
P2 F2 1.601(8) . ?
P2 F4 1.547(9) . ?
P2 F3 1.604(6) . ?
P2 F5 1.595(7) . ?
Cl3 C15 1.777(11) . ?
Cl2 C14 1.753(13) . ?
C3 H3 0.9500 . ?
C3 C2 1.399(7) 7_565 ?
C3 C2 1.399(7) . ?
N1 C4 1.325(8) . ?
N1 C8 1.385(9) . ?
N1 C12 1.487(9) . ?
C1 C2 1.407(8) . ?
C2 C4 1.503(8) . ?
C5 H5 0.9500 . ?
C5 C4 1.390(9) . ?
C5 C6 1.378(9) . ?
C8 H8 0.9500 . ?
C8 C7 1.333(11) . ?
C9 H9A 0.9800 . ?
C9 H9B 0.9800 . ?
C9 H9C 0.9800 . ?
C11 H11A 0.9800 . ?
C11 H11B 0.9800 . ?
C11 H11C 0.9800 . ?
C7 H7 0.9500 . ?
C7 C6 1.386(11) . ?
C12 H12A 0.9900 . ?
C12 H12B 0.9900 . ?
C12 C13 1.474(12) . ?
C6 H6 0.9500 . ?
C10 H10A 0.9800 . ?
C10 H10B 0.9800 . ?
C10 H10C 0.9800 . ?
C13 H13A 0.9800 . ?
C13 H13B 0.9800 . ?
C13 H13C 0.9800 . ?
C15 H15A 0.9900 . ?
C15 H15B 0.9900 . ?
C14 H14A 0.9900 . ?
C14 H14B 0.9900 . ?
P3 F8 1.580(9) . ?
P3 F6 1.538(8) . ?
P3 F6 1.538(8) 7_575 ?
P3 F10 1.510(10) . ?
P3 F7 1.583(13) . ?
P3 F9 1.412(14) . ?
Au1A Cl1A 2.277(14) . ?

loop_
_geom_torsion_atom_site_label_1
_geom_torsion_atom_site_label_2
_geom_torsion_atom_site_label_3
_geom_torsion_atom_site_label_4
_geom_torsion
_geom_torsion_site_symmetry_1
_geom_torsion_site_symmetry_2
_geom_torsion_site_symmetry_3
_geom_torsion_site_symmetry_4
_geom_torsion_publ_flag
Au1 P1 C1 Si1 3.9(5) . . . . ?
Au1 P1 C1 C2 -176.8(4) . . . . ?
P1 C1 C2 C3 -0.2(9) . . . . ?
P1 C1 C2 C4 176.4(4) . . . . ?
Si1 C1 C2 C3 179.1(5) . . . . ?
Si1 C1 C2 C4 -4.3(9) . . . . ?
C3 C2 C4 N1 -102.0(7) . . . . ?
C3 C2 C4 C5 76.5(8) . . . . ?
N1 C8 C7 C6 0.2(13) . . . . ?
C1 P1 C1 Si1 179.99(12) 7_565 . . . ?
C1 P1 C1 C2 -0.6(7) 7_565 . . . ?
C1 C2 C4 N1 81.0(8) . . . . ?
C1 C2 C4 C5 -100.4(7) . . . . ?
C2 C3 C2 C1 1.2(13) 7_565 . . . ?
C2 C3 C2 C4 -175.6(6) 7_565 . . . ?
C4 N1 C8 C7 -2.2(12) . . . . ?
C4 N1 C12 C13 100.9(8) . . . . ?
C4 C5 C6 C7 -1.7(11) . . . . ?
C8 N1 C4 C2 -179.3(6) . . . . ?
C8 N1 C4 C5 2.2(10) . . . . ?
C8 N1 C12 C13 -77.6(9) . . . . ?
C8 C7 C6 C5 1.7(13) . . . . ?
C12 N1 C4 C2 2.3(9) . . . . ?
C12 N1 C4 C5 -176.2(6) . . . . ?
C12 N1 C8 C7 176.3(8) . . . . ?
C6 C5 C4 N1 -0.2(10) . . . . ?
C6 C5 C4 C2 -178.8(6) . . . . ?
Au1A P1 C1 Si1 17.8(7) . . . . ?
Au1A P1 C1 C2 -162.9(7) . . . . ?
